data_7023740
loop_
_publ_author_name
'Payne, Philippa R.'
'Thomson, Robert K.'
'Medeiros, Diane M.'
'Wan, Geoff'
'Schafer, Laurel L.'

_publ_section_title
;
 Synthesis, structure, and reactivity of tris(amidate) mono(amido) and
 tetrakis(amidate) complexes of group 4 transition metals.
;
_journal_issue 44
_journal_name_full 'Dalton transactions (Cambridge, England : 2003)'
_journal_page_first 15670
_journal_page_last 15677
_journal_paper_doi 10.1039/c3dt51868j
_journal_volume 42
_journal_year 2013
_chemical_formula_moiety 'C70 H80 N4 O3 Zr'
_chemical_formula_sum 'C70 H80 N4 O3 Zr'
_chemical_formula_weight 1116.60
_chemical_name_common 'tris(N-(2,6-diisopropylphenyl)benzamidate) mono(anilido) zirconium, 7'
_chemical_properties_physical 'air-sensitive, moisture-sensitive'
_space_group_IT_number 2
_symmetry_cell_setting triclinic
_symmetry_Int_Tables_number 2
_symmetry_space_group_name_Hall '-P 1'
_symmetry_space_group_name_H-M 'P -1'
_atom_sites_solution_hydrogens geom
_atom_sites_solution_primary direct
_atom_sites_solution_secondary difmap
_audit_creation_method SHELXL-97
_cell_angle_alpha 69.509(5)
_cell_angle_beta 74.711(5)
_cell_angle_gamma 70.850(5)
_cell_formula_units_Z 2
_cell_length_a 13.661(5)
_cell_length_b 15.314(5)
_cell_length_c 18.604(5)
_cell_measurement_temperature 173(2)
_cell_measurement_theta_max 21.42
_cell_measurement_theta_min 2.441
_cell_volume 3395.0(19)
_computing_structure_refinement 'SHELXL-97 (Sheldrick, 2008)'
_diffrn_ambient_temperature 173(2)
_diffrn_measured_fraction_theta_full 0.984
_diffrn_measured_fraction_theta_max 0.982
_diffrn_measurement_device_type Rigaku/AFC7
_diffrn_measurement_method 'area detector'
_diffrn_radiation_monochromator graphite
_diffrn_radiation_probe x-ray
_diffrn_radiation_type MoK\a
_diffrn_radiation_wavelength 0.71073
_diffrn_reflns_av_R_equivalents 0.0526
_diffrn_reflns_av_sigmaI/netI 0.0679
_diffrn_reflns_limit_h_max 16
_diffrn_reflns_limit_h_min -16
_diffrn_reflns_limit_k_max 18
_diffrn_reflns_limit_k_min -18
_diffrn_reflns_limit_l_max 22
_diffrn_reflns_limit_l_min -22
_diffrn_reflns_number 41052
_diffrn_reflns_theta_full 25.00
_diffrn_reflns_theta_max 25.09
_diffrn_reflns_theta_min 1.47
_diffrn_source 'fine-focus sealed tube'
_exptl_absorpt_coefficient_mu 0.206
_exptl_absorpt_correction_T_max 0.9796
_exptl_absorpt_correction_T_min 0.8309
_exptl_absorpt_correction_type multi-scan
_exptl_absorpt_process_details 'SADABS V2.10'
_exptl_crystal_colour Yellow
_exptl_crystal_density_diffrn 1.092
_exptl_crystal_density_method 'not measured'
_exptl_crystal_description Irregular
_exptl_crystal_F_000 1184
_exptl_crystal_recrystallization_method '1:1 toluene:hexanes'
_exptl_crystal_size_max 0.30
_exptl_crystal_size_mid 0.30
_exptl_crystal_size_min 0.10
_refine_diff_density_max 0.579
_refine_diff_density_min -0.418
_refine_diff_density_rms 0.059
_refine_ls_extinction_method none
_refine_ls_goodness_of_fit_ref 1.012
_refine_ls_hydrogen_treatment mixed
_refine_ls_matrix_type full
_refine_ls_number_parameters 720
_refine_ls_number_reflns 11859
_refine_ls_number_restraints 0
_refine_ls_restrained_S_all 1.012
_refine_ls_R_factor_all 0.0641
_refine_ls_R_factor_gt 0.0440
_refine_ls_shift/su_max 0.001
_refine_ls_shift/su_mean 0.000
_refine_ls_structure_factor_coef Fsqd
_refine_ls_weighting_details 'calc w=1/[\s^2^(Fo^2^)+(0.0630P)^2^+0.0000P] where P=(Fo^2^+2Fc^2^)/3'
_refine_ls_weighting_scheme calc
_refine_ls_wR_factor_gt 0.1081
_refine_ls_wR_factor_ref 0.1147
_reflns_number_gt 8854
_reflns_number_total 11859
_reflns_threshold_expression >2\s(I)
_cod_data_source_file c3dt51868j.txt
_cod_data_source_block ls043-sr
_cod_database_code 7023740

loop_
_symmetry_equiv_pos_as_xyz
'x, y, z'
'-x, -y, -z'

loop_
_atom_site_label
_atom_site_type_symbol
_atom_site_fract_x
_atom_site_fract_y
_atom_site_fract_z
_atom_site_U_iso_or_equiv
_atom_site_adp_type
_atom_site_occupancy
_atom_site_symmetry_multiplicity
_atom_site_calc_flag
_atom_site_refinement_flags
C1 C 0.09472(18) 0.40849(16) 0.34447(14) 0.0218(5) Uani 1 1 d .
C2 C -0.01315(18) 0.46784(17) 0.36579(14) 0.0221(6) Uani 1 1 d .
C3 C -0.0498(2) 0.46174(18) 0.44339(15) 0.0291(6) Uani 1 1 d .
H3 H -0.0074 0.4188 0.4812 0.035 Uiso 1 1 calc R
C4 C -0.1478(2) 0.51753(19) 0.46680(16) 0.0334(7) Uani 1 1 d .
H4 H -0.1725 0.5132 0.5204 0.040 Uiso 1 1 calc R
C5 C -0.2093(2) 0.57939(19) 0.41208(17) 0.0333(7) Uani 1 1 d .
H5 H -0.2766 0.6179 0.4279 0.040 Uiso 1 1 calc R
C6 C -0.1739(2) 0.58567(18) 0.33471(16) 0.0316(6) Uani 1 1 d .
H6 H -0.2168 0.6287 0.2973 0.038 Uiso 1 1 calc R
C7 C -0.07589(19) 0.52970(17) 0.31051(15) 0.0279(6) Uani 1 1 d .
H7 H -0.0520 0.5336 0.2570 0.034 Uiso 1 1 calc R
C8 C 0.07276(19) 0.37501(18) 0.23101(14) 0.0254(6) Uani 1 1 d .
C9 C -0.0028(2) 0.32280(19) 0.25487(15) 0.0304(6) Uani 1 1 d .
C10 C -0.0272(2) 0.25997(19) 0.33772(16) 0.0356(7) Uani 1 1 d .
H10 H 0.0173 0.2664 0.3695 0.043 Uiso 1 1 calc R
C11 C 0.0023(3) 0.1539(2) 0.3403(2) 0.0567(9) Uani 1 1 d .
H11A H -0.0432 0.1445 0.3123 0.085 Uiso 1 1 calc R
H11B H -0.0066 0.1139 0.3946 0.085 Uiso 1 1 calc R
H11C H 0.0758 0.1350 0.3158 0.085 Uiso 1 1 calc R
C12 C -0.1419(2) 0.2920(2) 0.37456(19) 0.0549(9) Uani 1 1 d .
H12A H -0.1587 0.3596 0.3738 0.082 Uiso 1 1 calc R
H12B H -0.1531 0.2514 0.4285 0.082 Uiso 1 1 calc R
H12C H -0.1876 0.2854 0.3450 0.082 Uiso 1 1 calc R
C13 C -0.0563(2) 0.3274(2) 0.19892(18) 0.0440(8) Uani 1 1 d .
H13 H -0.1095 0.2941 0.2140 0.053 Uiso 1 1 calc R
C14 C -0.0341(3) 0.3786(2) 0.12293(19) 0.0528(9) Uani 1 1 d .
H14 H -0.0717 0.3808 0.0858 0.063 Uiso 1 1 calc R
C15 C 0.0431(2) 0.4273(2) 0.09986(17) 0.0448(8) Uani 1 1 d .
H15 H 0.0590 0.4616 0.0466 0.054 Uiso 1 1 calc R
C16 C 0.0977(2) 0.42709(19) 0.15291(15) 0.0313(6) Uani 1 1 d .
C17 C 0.1783(2) 0.4856(2) 0.12602(15) 0.0367(7) Uani 1 1 d .
H17 H 0.2150 0.4699 0.1707 0.044 Uiso 1 1 calc R
C18 C 0.1259(2) 0.5940(2) 0.10403(18) 0.0499(8) Uani 1 1 d .
H18A H 0.0906 0.6119 0.0595 0.075 Uiso 1 1 calc R
H18B H 0.1794 0.6296 0.0902 0.075 Uiso 1 1 calc R
H18C H 0.0742 0.6101 0.1483 0.075 Uiso 1 1 calc R
C19 C 0.2614(2) 0.4607(2) 0.05833(18) 0.0530(9) Uani 1 1 d .
H19A H 0.2978 0.3919 0.0738 0.080 Uiso 1 1 calc R
H19B H 0.3122 0.4992 0.0440 0.080 Uiso 1 1 calc R
H19C H 0.2276 0.4751 0.0136 0.080 Uiso 1 1 calc R
C20 C 0.41111(18) 0.35791(17) 0.36149(14) 0.0239(6) Uani 1 1 d .
C21 C 0.48233(18) 0.38783(18) 0.39068(14) 0.0250(6) Uani 1 1 d .
C22 C 0.5345(2) 0.4586(2) 0.34704(16) 0.0358(7) Uani 1 1 d .
H22 H 0.5240 0.4930 0.2950 0.043 Uiso 1 1 calc R
C23 C 0.6016(2) 0.4793(2) 0.37934(17) 0.0412(7) Uani 1 1 d .
H23 H 0.6376 0.5273 0.3490 0.049 Uiso 1 1 calc R
C24 C 0.6167(2) 0.4311(2) 0.45468(17) 0.0402(7) Uani 1 1 d .
H24 H 0.6624 0.4463 0.4765 0.048 Uiso 1 1 calc R
C25 C 0.5659(2) 0.3612(2) 0.49826(17) 0.0405(7) Uani 1 1 d .
H25 H 0.5764 0.3280 0.5505 0.049 Uiso 1 1 calc R
C26 C 0.4994(2) 0.33852(19) 0.46713(15) 0.0318(6) Uani 1 1 d .
H26 H 0.4652 0.2892 0.4977 0.038 Uiso 1 1 calc R
C27 C 0.39817(19) 0.47719(19) 0.23381(14) 0.0262(6) Uani 1 1 d .
C28 C 0.4770(2) 0.46502(19) 0.16885(15) 0.0309(6) Uani 1 1 d .
C29 C 0.5523(2) 0.3673(2) 0.16613(16) 0.0378(7) Uani 1 1 d .
H29 H 0.5286 0.3170 0.2129 0.045 Uiso 1 1 calc R
C30 C 0.5539(2) 0.3415(2) 0.09401(17) 0.0479(8) Uani 1 1 d .
H30A H 0.4827 0.3426 0.0917 0.072 Uiso 1 1 calc R
H30B H 0.6005 0.2767 0.0963 0.072 Uiso 1 1 calc R
H30C H 0.5798 0.3884 0.0475 0.072 Uiso 1 1 calc R
C31 C 0.6639(2) 0.3664(2) 0.1703(2) 0.0566(9) Uani 1 1 d .
H31A H 0.6874 0.4171 0.1260 0.085 Uiso 1 1 calc R
H31B H 0.7121 0.3034 0.1685 0.085 Uiso 1 1 calc R
H31C H 0.6630 0.3781 0.2190 0.085 Uiso 1 1 calc R
C32 C 0.4895(2) 0.5465(2) 0.10761(16) 0.0395(7) Uani 1 1 d .
H32 H 0.5418 0.5394 0.0633 0.047 Uiso 1 1 calc R
C33 C 0.4278(2) 0.6378(2) 0.10947(17) 0.0426(7) Uani 1 1 d .
H33 H 0.4367 0.6926 0.0665 0.051 Uiso 1 1 calc R
C34 C 0.3527(2) 0.6487(2) 0.17482(16) 0.0359(7) Uani 1 1 d .
H34 H 0.3111 0.7115 0.1765 0.043 Uiso 1 1 calc R
C35 C 0.3372(2) 0.56968(18) 0.23771(14) 0.0271(6) Uani 1 1 d .
C36 C 0.2568(2) 0.58676(19) 0.30828(16) 0.0338(7) Uani 1 1 d .
H36 H 0.2568 0.5225 0.3476 0.041 Uiso 1 1 calc R
C37 C 0.2854(3) 0.6476(2) 0.34542(19) 0.0547(9) Uani 1 1 d .
H37A H 0.3564 0.6168 0.3580 0.082 Uiso 1 1 calc R
H37B H 0.2351 0.6530 0.3932 0.082 Uiso 1 1 calc R
H37C H 0.2831 0.7122 0.3089 0.082 Uiso 1 1 calc R
C38 C 0.1462(2) 0.6334(2) 0.28870(18) 0.0484(8) Uani 1 1 d .
H38A H 0.1430 0.6980 0.2521 0.073 Uiso 1 1 calc R
H38B H 0.0957 0.6384 0.3365 0.073 Uiso 1 1 calc R
H38C H 0.1288 0.5937 0.2649 0.073 Uiso 1 1 calc R
C39 C 0.3856(2) 0.18557(18) 0.22894(15) 0.0276(6) Uani 1 1 d .
C40 C 0.4291(2) 0.14947(19) 0.15951(15) 0.0338(7) Uani 1 1 d .
C41 C 0.3674(3) 0.1814(2) 0.10214(16) 0.0457(8) Uani 1 1 d .
H41 H 0.2981 0.2215 0.1101 0.055 Uiso 1 1 calc R
C42 C 0.4047(3) 0.1562(3) 0.03411(19) 0.0627(10) Uani 1 1 d .
H42 H 0.3613 0.1770 -0.0043 0.075 Uiso 1 1 calc R
C43 C 0.5071(4) 0.0996(3) 0.0224(2) 0.0687(12) Uani 1 1 d .
H43 H 0.5344 0.0835 -0.0252 0.082 Uiso 1 1 calc R
C44 C 0.5693(3) 0.0668(2) 0.07822(19) 0.0600(10) Uani 1 1 d .
H44 H 0.6387 0.0271 0.0695 0.072 Uiso 1 1 calc R
C45 C 0.5315(2) 0.0913(2) 0.14761(17) 0.0440(8) Uani 1 1 d .
H45 H 0.5746 0.0688 0.1864 0.053 Uiso 1 1 calc R
C46 C 0.4679(2) 0.04884(18) 0.32619(14) 0.0284(6) Uani 1 1 d .
C47 C 0.4338(2) -0.02965(19) 0.32922(16) 0.0338(7) Uani 1 1 d .
C48 C 0.3279(2) -0.0204(2) 0.31171(18) 0.0452(8) Uani 1 1 d .
H48 H 0.2912 0.0498 0.2953 0.054 Uiso 1 1 calc R
C49 C 0.2598(3) -0.0690(2) 0.3847(2) 0.0591(9) Uani 1 1 d .
H49A H 0.2923 -0.1387 0.4006 0.089 Uiso 1 1 calc R
H49B H 0.1897 -0.0573 0.3734 0.089 Uiso 1 1 calc R
H49C H 0.2537 -0.0421 0.4269 0.089 Uiso 1 1 calc R
C50 C 0.3386(3) -0.0620(2) 0.2452(2) 0.0671(11) Uani 1 1 d .
H50A H 0.3812 -0.0295 0.1985 0.101 Uiso 1 1 calc R
H50B H 0.2687 -0.0516 0.2341 0.101 Uiso 1 1 calc R
H50C H 0.3728 -0.1314 0.2604 0.101 Uiso 1 1 calc R
C51 C 0.4998(2) -0.1217(2) 0.35189(17) 0.0437(8) Uani 1 1 d .
H51 H 0.4785 -0.1756 0.3534 0.052 Uiso 1 1 calc R
C52 C 0.5957(2) -0.1371(2) 0.37238(18) 0.0488(8) Uani 1 1 d .
H52 H 0.6403 -0.2007 0.3864 0.059 Uiso 1 1 calc R
C53 C 0.6264(2) -0.0600(2) 0.37240(17) 0.0424(7) Uani 1 1 d .
H53 H 0.6914 -0.0708 0.3878 0.051 Uiso 1 1 calc R
C54 C 0.5632(2) 0.03358(19) 0.35009(15) 0.0322(6) Uani 1 1 d .
C55 C 0.6013(2) 0.1148(2) 0.35222(18) 0.0417(7) Uani 1 1 d .
H55 H 0.5481 0.1771 0.3342 0.050 Uiso 1 1 calc R
C56 C 0.7068(3) 0.1194(3) 0.2972(2) 0.0662(10) Uani 1 1 d .
H56A H 0.7594 0.0580 0.3129 0.099 Uiso 1 1 calc R
H56B H 0.7304 0.1720 0.2998 0.099 Uiso 1 1 calc R
H56C H 0.6979 0.1312 0.2437 0.099 Uiso 1 1 calc R
C57 C 0.6116(3) 0.1025(3) 0.4352(2) 0.0663(11) Uani 1 1 d .
H57A H 0.5432 0.1022 0.4691 0.099 Uiso 1 1 calc R
H57B H 0.6352 0.1561 0.4357 0.099 Uiso 1 1 calc R
H57C H 0.6629 0.0414 0.4541 0.099 Uiso 1 1 calc R
C58 C 0.15629(19) 0.16680(17) 0.49729(15) 0.0258(6) Uani 1 1 d .
C59 C 0.0992(2) 0.0976(2) 0.53364(17) 0.0385(7) Uani 1 1 d .
H59 H 0.0979 0.0558 0.5065 0.046 Uiso 1 1 calc R
C60 C 0.0443(2) 0.0893(2) 0.60879(18) 0.0487(8) Uani 1 1 d .
H60 H 0.0069 0.0411 0.6328 0.058 Uiso 1 1 calc R
C61 C 0.0430(2) 0.1494(2) 0.64890(18) 0.0472(8) Uani 1 1 d .
H61 H 0.0037 0.1442 0.6999 0.057 Uiso 1 1 calc R
C62 C 0.0995(2) 0.2176(2) 0.61430(16) 0.0366(7) Uani 1 1 d .
H62 H 0.0999 0.2590 0.6421 0.044 Uiso 1 1 calc R
C63 C 0.1558(2) 0.22662(18) 0.53931(15) 0.0286(6) Uani 1 1 d .
H63 H 0.1944 0.2740 0.5164 0.034 Uiso 1 1 calc R
C100 C -0.2419(4) 0.7871(3) 0.1588(2) 0.0724(11) Uani 1 1 d .
C101 C -0.1769(4) 0.7165(5) 0.1275(3) 0.1015(17) Uani 1 1 d .
H101 H -0.1050 0.7157 0.1086 0.122 Uiso 1 1 calc R
C102 C -0.2146(6) 0.6464(5) 0.1229(3) 0.132(3) Uani 1 1 d .
H102 H -0.1688 0.5967 0.1012 0.159 Uiso 1 1 calc R
C103 C -0.3177(6) 0.6480(4) 0.1495(3) 0.113(2) Uani 1 1 d .
H103 H -0.3441 0.5995 0.1464 0.136 Uiso 1 1 calc R
C104 C -0.3830(4) 0.7191(4) 0.1804(2) 0.0836(13) Uani 1 1 d .
H104 H -0.4553 0.7211 0.1986 0.100 Uiso 1 1 calc R
C105 C -0.3435(3) 0.7875(3) 0.1849(2) 0.0687(11) Uani 1 1 d .
H105 H -0.3890 0.8368 0.2072 0.082 Uiso 1 1 calc R
C106 C -0.1990(5) 0.8569(4) 0.1679(3) 0.141(2) Uani 1 1 d .
H10A H -0.2496 0.9205 0.1576 0.211 Uiso 1 1 calc R
H10B H -0.1332 0.8604 0.1311 0.211 Uiso 1 1 calc R
H10C H -0.1853 0.8370 0.2212 0.211 Uiso 1 1 calc R
N1 N 0.13189(15) 0.37208(14) 0.28525(11) 0.0216(5) Uani 1 1 d .
N2 N 0.37796(15) 0.39346(14) 0.29447(11) 0.0234(5) Uani 1 1 d .
N3 N 0.40579(15) 0.14648(14) 0.29962(12) 0.0253(5) Uani 1 1 d .
N4 N 0.21285(17) 0.17726(16) 0.42145(12) 0.0271(5) Uani 1 1 d .
O1 O 0.16275(12) 0.38623(11) 0.38918(9) 0.0231(4) Uani 1 1 d .
O2 O 0.37564(12) 0.28367(11) 0.40788(9) 0.0253(4) Uani 1 1 d .
O3 O 0.31595(13) 0.26919(12) 0.21851(10) 0.0315(4) Uani 1 1 d .
Zr1 Zr 0.280076(18) 0.279566(17) 0.334923(14) 0.02119(9) Uani 1 1 d .
H99 H 0.216(2) 0.1317(19) 0.4095(14) 0.025(8) Uiso 1 1 d .

loop_
_atom_site_aniso_label
_atom_site_aniso_U_11
_atom_site_aniso_U_22
_atom_site_aniso_U_33
_atom_site_aniso_U_23
_atom_site_aniso_U_13
_atom_site_aniso_U_12
C1 0.0213(13) 0.0187(13) 0.0244(14) -0.0008(11) -0.0059(11) -0.0083(11)
C2 0.0201(13) 0.0217(13) 0.0289(14) -0.0097(11) -0.0038(11) -0.0088(11)
C3 0.0263(15) 0.0337(15) 0.0324(15) -0.0119(13) -0.0075(12) -0.0097(12)
C4 0.0309(16) 0.0403(17) 0.0353(16) -0.0179(14) 0.0001(13) -0.0144(14)
C5 0.0200(14) 0.0297(15) 0.0535(19) -0.0206(14) -0.0024(14) -0.0046(12)
C6 0.0226(14) 0.0252(14) 0.0463(18) -0.0069(13) -0.0115(13) -0.0044(12)
C7 0.0255(15) 0.0265(14) 0.0301(15) -0.0053(12) -0.0069(12) -0.0058(12)
C8 0.0195(13) 0.0305(14) 0.0270(15) -0.0119(12) -0.0104(11) 0.0016(11)
C9 0.0258(15) 0.0320(15) 0.0394(16) -0.0162(13) -0.0143(12) -0.0019(12)
C10 0.0317(16) 0.0354(16) 0.0455(18) -0.0102(14) -0.0115(13) -0.0138(13)
C11 0.068(2) 0.0397(19) 0.069(2) -0.0089(17) -0.0306(19) -0.0155(17)
C12 0.043(2) 0.066(2) 0.060(2) -0.0159(18) -0.0016(16) -0.0269(18)
C13 0.0414(19) 0.0473(19) 0.054(2) -0.0128(16) -0.0226(16) -0.0150(15)
C14 0.055(2) 0.067(2) 0.052(2) -0.0194(19) -0.0313(18) -0.0157(19)
C15 0.0453(19) 0.058(2) 0.0300(16) -0.0049(15) -0.0187(14) -0.0109(16)
C16 0.0248(15) 0.0381(16) 0.0312(16) -0.0110(13) -0.0130(12) -0.0010(12)
C17 0.0306(16) 0.0491(18) 0.0261(15) -0.0008(13) -0.0107(12) -0.0111(14)
C18 0.050(2) 0.049(2) 0.052(2) -0.0128(16) -0.0116(16) -0.0134(16)
C19 0.0431(19) 0.052(2) 0.0465(19) -0.0065(16) 0.0009(16) -0.0050(16)
C20 0.0180(13) 0.0248(14) 0.0262(14) -0.0079(12) -0.0028(11) -0.0022(11)
C21 0.0178(13) 0.0288(14) 0.0305(15) -0.0109(12) -0.0068(11) -0.0043(11)
C22 0.0336(16) 0.0472(18) 0.0317(16) -0.0044(14) -0.0116(13) -0.0198(14)
C23 0.0380(17) 0.0465(18) 0.0468(19) -0.0069(15) -0.0114(15) -0.0246(15)
C24 0.0362(17) 0.0490(19) 0.0485(19) -0.0160(16) -0.0178(14) -0.0175(15)
C25 0.0508(19) 0.0442(18) 0.0367(17) -0.0076(14) -0.0217(15) -0.0188(16)
C26 0.0333(16) 0.0335(15) 0.0346(16) -0.0098(13) -0.0085(13) -0.0142(13)
C27 0.0238(14) 0.0355(15) 0.0231(14) -0.0055(12) -0.0080(11) -0.0123(12)
C28 0.0259(15) 0.0355(16) 0.0293(15) -0.0044(13) -0.0080(12) -0.0080(12)
C29 0.0297(16) 0.0387(17) 0.0328(16) -0.0025(13) -0.0010(13) -0.0049(13)
C30 0.0455(19) 0.0432(18) 0.051(2) -0.0160(16) -0.0017(15) -0.0083(15)
C31 0.0338(18) 0.065(2) 0.066(2) -0.0242(19) -0.0120(16) 0.0018(17)
C32 0.0362(17) 0.0447(18) 0.0292(16) -0.0038(14) 0.0023(13) -0.0134(15)
C33 0.0481(19) 0.0385(18) 0.0341(17) 0.0031(14) -0.0073(15) -0.0164(15)
C34 0.0410(17) 0.0295(15) 0.0369(17) -0.0064(13) -0.0085(14) -0.0107(13)
C35 0.0263(15) 0.0322(15) 0.0288(15) -0.0093(13) -0.0091(12) -0.0114(12)
C36 0.0362(17) 0.0297(15) 0.0357(16) -0.0100(13) -0.0008(13) -0.0126(13)
C37 0.062(2) 0.060(2) 0.051(2) -0.0257(18) -0.0043(17) -0.0210(18)
C38 0.0418(19) 0.0469(19) 0.054(2) -0.0193(16) 0.0000(16) -0.0103(16)
C39 0.0242(14) 0.0263(15) 0.0336(16) -0.0089(12) -0.0090(12) -0.0046(12)
C40 0.0453(18) 0.0282(15) 0.0295(15) -0.0105(13) -0.0062(13) -0.0093(14)
C41 0.066(2) 0.0383(18) 0.0394(18) -0.0142(15) -0.0167(16) -0.0123(16)
C42 0.101(3) 0.061(2) 0.038(2) -0.0189(18) -0.019(2) -0.026(2)
C43 0.122(4) 0.050(2) 0.040(2) -0.0260(18) 0.000(2) -0.027(2)
C44 0.074(3) 0.046(2) 0.047(2) -0.0233(18) 0.0110(19) -0.0054(18)
C45 0.052(2) 0.0380(17) 0.0380(17) -0.0167(15) -0.0027(15) -0.0044(15)
C46 0.0286(15) 0.0260(14) 0.0244(14) -0.0076(12) -0.0040(12) 0.0010(12)
C47 0.0318(16) 0.0300(16) 0.0369(16) -0.0107(13) -0.0054(13) -0.0038(13)
C48 0.048(2) 0.0296(16) 0.061(2) -0.0110(15) -0.0166(16) -0.0103(15)
C49 0.043(2) 0.0424(19) 0.088(3) -0.0127(19) -0.0090(19) -0.0137(16)
C50 0.089(3) 0.052(2) 0.081(3) -0.021(2) -0.037(2) -0.025(2)
C51 0.049(2) 0.0270(16) 0.0490(19) -0.0084(14) -0.0046(16) -0.0079(15)
C52 0.044(2) 0.0282(17) 0.056(2) -0.0058(15) -0.0077(16) 0.0071(15)
C53 0.0349(17) 0.0375(18) 0.0446(18) -0.0064(15) -0.0130(14) 0.0027(14)
C54 0.0279(15) 0.0297(15) 0.0335(16) -0.0081(13) -0.0077(12) 0.0007(12)
C55 0.0328(17) 0.0343(17) 0.058(2) -0.0121(15) -0.0233(15) 0.0021(13)
C56 0.044(2) 0.062(2) 0.091(3) -0.015(2) -0.012(2) -0.0190(18)
C57 0.074(3) 0.065(2) 0.074(3) -0.036(2) -0.035(2) -0.001(2)
C58 0.0219(14) 0.0217(13) 0.0311(15) -0.0033(12) -0.0101(12) -0.0023(11)
C59 0.0379(17) 0.0330(16) 0.0471(18) -0.0123(14) -0.0019(14) -0.0157(14)
C60 0.0444(19) 0.0418(18) 0.057(2) -0.0119(16) 0.0124(16) -0.0259(16)
C61 0.0446(19) 0.0418(18) 0.0427(18) -0.0118(16) 0.0134(15) -0.0118(15)
C62 0.0390(17) 0.0329(16) 0.0350(16) -0.0112(13) -0.0014(13) -0.0081(14)
C63 0.0264(15) 0.0248(14) 0.0337(16) -0.0036(12) -0.0090(12) -0.0078(12)
C100 0.076(3) 0.072(3) 0.061(3) 0.002(2) -0.024(2) -0.021(3)
C101 0.067(3) 0.130(5) 0.071(3) -0.029(3) -0.015(2) 0.025(3)
C102 0.152(6) 0.112(5) 0.103(4) -0.062(4) -0.052(5) 0.061(5)
C103 0.187(6) 0.075(3) 0.099(4) -0.025(3) -0.085(5) -0.016(4)
C104 0.085(3) 0.096(4) 0.067(3) -0.006(3) -0.030(2) -0.025(3)
C105 0.067(3) 0.070(3) 0.054(2) -0.017(2) -0.016(2) 0.006(2)
C106 0.168(6) 0.123(5) 0.148(5) 0.013(4) -0.066(4) -0.085(5)
N1 0.0188(11) 0.0259(11) 0.0203(11) -0.0070(9) -0.0047(9) -0.0046(9)
N2 0.0214(11) 0.0269(11) 0.0215(11) -0.0029(9) -0.0072(9) -0.0073(9)
N3 0.0200(11) 0.0249(12) 0.0288(12) -0.0074(10) -0.0077(9) -0.0006(9)
N4 0.0307(13) 0.0222(12) 0.0326(13) -0.0101(11) -0.0065(10) -0.0089(10)
O1 0.0198(9) 0.0272(9) 0.0248(9) -0.0074(8) -0.0094(7) -0.0050(8)
O2 0.0232(9) 0.0263(9) 0.0263(10) -0.0018(8) -0.0080(8) -0.0098(8)
O3 0.0312(11) 0.0302(10) 0.0295(10) -0.0103(8) -0.0122(8) 0.0041(9)
Zr1 0.01865(14) 0.02170(14) 0.02444(15) -0.00629(10) -0.00816(10) -0.00368(10)

loop_
_atom_type_symbol
_atom_type_description
_atom_type_scat_dispersion_real
_atom_type_scat_dispersion_imag
_atom_type_scat_source
C C 0.0033 0.0016 'International Tables Vol C Tables 4.2.6.8 and 6.1.1.4'
H H 0.0000 0.0000 'International Tables Vol C Tables 4.2.6.8 and 6.1.1.4'
N N 0.0061 0.0033 'International Tables Vol C Tables 4.2.6.8 and 6.1.1.4'
O O 0.0106 0.0060 'International Tables Vol C Tables 4.2.6.8 and 6.1.1.4'
Zr Zr -2.9673 0.5597 'International Tables Vol C Tables 4.2.6.8 and 6.1.1.4'

loop_
_geom_angle_atom_site_label_1
_geom_angle_atom_site_label_2
_geom_angle_atom_site_label_3
_geom_angle
O1 C1 N1 113.2(2)
O1 C1 C2 118.4(2)
N1 C1 C2 128.4(2)
O1 C1 Zr1 55.42(11)
N1 C1 Zr1 58.52(12)
C2 C1 Zr1 168.60(17)
C3 C2 C7 119.7(2)
C3 C2 C1 117.7(2)
C7 C2 C1 122.6(2)
C2 C3 C4 120.6(2)
C2 C3 H3 119.7
C4 C3 H3 119.7
C5 C4 C3 119.7(3)
C5 C4 H4 120.2
C3 C4 H4 120.2
C6 C5 C4 120.3(2)
C6 C5 H5 119.9
C4 C5 H5 119.9
C5 C6 C7 120.6(3)
C5 C6 H6 119.7
C7 C6 H6 119.7
C6 C7 C2 119.1(2)
C6 C7 H7 120.4
C2 C7 H7 120.4
C9 C8 C16 121.6(2)
C9 C8 N1 120.5(2)
C16 C8 N1 117.7(2)
C13 C9 C8 117.7(3)
C13 C9 C10 118.8(2)
C8 C9 C10 123.5(2)
C9 C10 C12 112.4(2)
C9 C10 C11 110.7(2)
C12 C10 C11 110.7(3)
C9 C10 H10 107.6
C12 C10 H10 107.6
C11 C10 H10 107.6
C10 C11 H11A 109.5
C10 C11 H11B 109.5
H11A C11 H11B 109.5
C10 C11 H11C 109.5
H11A C11 H11C 109.5
H11B C11 H11C 109.5
C10 C12 H12A 109.5
C10 C12 H12B 109.5
H12A C12 H12B 109.5
C10 C12 H12C 109.5
H12A C12 H12C 109.5
H12B C12 H12C 109.5
C14 C13 C9 121.5(3)
C14 C13 H13 119.3
C9 C13 H13 119.3
C13 C14 C15 120.1(3)
C13 C14 H14 119.9
C15 C14 H14 119.9
C14 C15 C16 121.2(3)
C14 C15 H15 119.4
C16 C15 H15 119.4
C15 C16 C8 117.8(3)
C15 C16 C17 119.7(2)
C8 C16 C17 122.4(2)
C16 C17 C19 112.7(2)
C16 C17 C18 111.5(2)
C19 C17 C18 109.7(2)
C16 C17 H17 107.6
C19 C17 H17 107.6
C18 C17 H17 107.6
C17 C18 H18A 109.5
C17 C18 H18B 109.5
H18A C18 H18B 109.5
C17 C18 H18C 109.5
H18A C18 H18C 109.5
H18B C18 H18C 109.5
C17 C19 H19A 109.5
C17 C19 H19B 109.5
H19A C19 H19B 109.5
C17 C19 H19C 109.5
H19A C19 H19C 109.5
H19B C19 H19C 109.5
N2 C20 O2 113.1(2)
N2 C20 C21 129.8(2)
O2 C20 C21 117.0(2)
N2 C20 Zr1 60.86(13)
O2 C20 Zr1 52.29(11)
C21 C20 Zr1 169.30(18)
C22 C21 C26 118.6(2)
C22 C21 C20 124.7(2)
C26 C21 C20 116.7(2)
C23 C22 C21 120.1(3)
C23 C22 H22 120.0
C21 C22 H22 120.0
C24 C23 C22 120.7(3)
C24 C23 H23 119.6
C22 C23 H23 119.6
C25 C24 C23 119.7(3)
C25 C24 H24 120.1
C23 C24 H24 120.1
C24 C25 C26 120.6(3)
C24 C25 H25 119.7
C26 C25 H25 119.7
C25 C26 C21 120.2(3)
C25 C26 H26 119.9
C21 C26 H26 119.9
C35 C27 C28 120.8(2)
C35 C27 N2 120.1(2)
C28 C27 N2 119.0(2)
C32 C28 C27 118.2(2)
C32 C28 C29 119.3(2)
C27 C28 C29 122.4(2)
C30 C29 C28 112.5(2)
C30 C29 C31 110.1(2)
C28 C29 C31 109.7(2)
C30 C29 H29 108.1
C28 C29 H29 108.1
C31 C29 H29 108.1
C29 C30 H30A 109.5
C29 C30 H30B 109.5
H30A C30 H30B 109.5
C29 C30 H30C 109.5
H30A C30 H30C 109.5
H30B C30 H30C 109.5
C29 C31 H31A 109.5
C29 C31 H31B 109.5
H31A C31 H31B 109.5
C29 C31 H31C 109.5
H31A C31 H31C 109.5
H31B C31 H31C 109.5
C33 C32 C28 121.7(3)
C33 C32 H32 119.2
C28 C32 H32 119.2
C32 C33 C34 119.3(3)
C32 C33 H33 120.4
C34 C33 H33 120.4
C35 C34 C33 121.4(3)
C35 C34 H34 119.3
C33 C34 H34 119.3
C34 C35 C27 118.6(2)
C34 C35 C36 118.7(2)
C27 C35 C36 122.7(2)
C35 C36 C38 111.8(2)
C35 C36 C37 111.5(2)
C38 C36 C37 110.2(2)
C35 C36 H36 107.7
C38 C36 H36 107.7
C37 C36 H36 107.7
C36 C37 H37A 109.5
C36 C37 H37B 109.5
H37A C37 H37B 109.5
C36 C37 H37C 109.5
H37A C37 H37C 109.5
H37B C37 H37C 109.5
C36 C38 H38A 109.5
C36 C38 H38B 109.5
H38A C38 H38B 109.5
C36 C38 H38C 109.5
H38A C38 H38C 109.5
H38B C38 H38C 109.5
N3 C39 O3 114.1(2)
N3 C39 C40 129.9(2)
O3 C39 C40 115.9(2)
N3 C39 Zr1 61.94(13)
O3 C39 Zr1 52.22(12)
C40 C39 Zr1 168.03(19)
C41 C40 C45 119.5(3)
C41 C40 C39 117.8(3)
C45 C40 C39 122.5(2)
C42 C41 C40 121.2(3)
C42 C41 H41 119.4
C40 C41 H41 119.4
C41 C42 C43 118.8(3)
C41 C42 H42 120.6
C43 C42 H42 120.6
C44 C43 C42 121.1(3)
C44 C43 H43 119.4
C42 C43 H43 119.4
C43 C44 C45 120.3(3)
C43 C44 H44 119.9
C45 C44 H44 119.9
C44 C45 C40 119.1(3)
C44 C45 H45 120.5
C40 C45 H45 120.5
C47 C46 C54 120.6(2)
C47 C46 N3 120.9(2)
C54 C46 N3 118.5(2)
C51 C47 C46 118.0(3)
C51 C47 C48 117.9(3)
C46 C47 C48 124.1(2)
C47 C48 C49 110.7(3)
C47 C48 C50 112.2(3)
C49 C48 C50 110.2(3)
C47 C48 H48 107.8
C49 C48 H48 107.8
C50 C48 H48 107.8
C48 C49 H49A 109.5
C48 C49 H49B 109.5
H49A C49 H49B 109.5
C48 C49 H49C 109.5
H49A C49 H49C 109.5
H49B C49 H49C 109.5
C48 C50 H50A 109.5
C48 C50 H50B 109.5
H50A C50 H50B 109.5
C48 C50 H50C 109.5
H50A C50 H50C 109.5
H50B C50 H50C 109.5
C52 C51 C47 121.8(3)
C52 C51 H51 119.1
C47 C51 H51 119.1
C53 C52 C51 119.7(3)
C53 C52 H52 120.1
C51 C52 H52 120.1
C52 C53 C54 120.7(3)
C52 C53 H53 119.7
C54 C53 H53 119.7
C53 C54 C46 119.1(3)
C53 C54 C55 117.8(2)
C46 C54 C55 123.1(2)
C54 C55 C57 110.5(3)
C54 C55 C56 110.8(2)
C57 C55 C56 110.5(3)
C54 C55 H55 108.3
C57 C55 H55 108.3
C56 C55 H55 108.3
C55 C56 H56A 109.5
C55 C56 H56B 109.5
H56A C56 H56B 109.5
C55 C56 H56C 109.5
H56A C56 H56C 109.5
H56B C56 H56C 109.5
C55 C57 H57A 109.5
C55 C57 H57B 109.5
H57A C57 H57B 109.5
C55 C57 H57C 109.5
H57A C57 H57C 109.5
H57B C57 H57C 109.5
C63 C58 C59 117.7(2)
C63 C58 N4 120.0(2)
C59 C58 N4 122.4(2)
C60 C59 C58 120.7(3)
C60 C59 H59 119.6
C58 C59 H59 119.6
C61 C60 C59 121.1(3)
C61 C60 H60 119.5
C59 C60 H60 119.5
C60 C61 C62 119.1(3)
C60 C61 H61 120.5
C62 C61 H61 120.5
C61 C62 C63 120.8(3)
C61 C62 H62 119.6
C63 C62 H62 119.6
C62 C63 C58 120.7(2)
C62 C63 H63 119.7
C58 C63 H63 119.7
C105 C100 C101 119.2(4)
C105 C100 C106 121.4(5)
C101 C100 C106 119.4(5)
C100 C101 C102 120.2(5)
C100 C101 H101 119.9
C102 C101 H101 119.9
C103 C102 C101 119.8(5)
C103 C102 H102 120.1
C101 C102 H102 120.1
C104 C103 C102 119.9(6)
C104 C103 H103 120.0
C102 C103 H103 120.0
C103 C104 C105 119.2(5)
C103 C104 H104 120.4
C105 C104 H104 120.4
C100 C105 C104 121.7(4)
C100 C105 H105 119.1
C104 C105 H105 119.1
C100 C106 H10A 109.5
C100 C106 H10B 109.5
H10A C106 H10B 109.5
C100 C106 H10C 109.5
H10A C106 H10C 109.5
H10B C106 H10C 109.5
C1 N1 C8 126.2(2)
C1 N1 Zr1 91.83(14)
C8 N1 Zr1 138.91(15)
C20 N2 C27 126.2(2)
C20 N2 Zr1 89.86(15)
C27 N2 Zr1 143.59(15)
C39 N3 C46 122.8(2)
C39 N3 Zr1 88.95(15)
C46 N3 Zr1 146.60(16)
C58 N4 Zr1 137.66(18)
C58 N4 H99 107.6(19)
Zr1 N4 H99 114.7(19)
C1 O1 Zr1 95.62(14)
C20 O2 Zr1 98.72(14)
C39 O3 Zr1 98.96(15)
N4 Zr1 O3 117.69(8)
N4 Zr1 O2 93.69(8)
O3 Zr1 O2 131.80(7)
N4 Zr1 O1 86.08(8)
O3 Zr1 O1 131.70(6)
O2 Zr1 O1 82.46(6)
N4 Zr1 N1 96.91(8)
O3 Zr1 N1 76.54(7)
O2 Zr1 N1 138.30(7)
O1 Zr1 N1 58.33(6)
N4 Zr1 N2 151.02(8)
O3 Zr1 N2 89.11(7)
O2 Zr1 N2 58.26(6)
O1 Zr1 N2 83.25(7)
N1 Zr1 N2 100.18(7)
N4 Zr1 N3 85.43(8)
O3 Zr1 N3 57.92(7)
O2 Zr1 N3 92.36(7)
O1 Zr1 N3 169.75(6)
N1 Zr1 N3 128.55(7)
N2 Zr1 N3 101.60(7)
N4 Zr1 C1 88.73(8)
O3 Zr1 C1 105.56(7)
O2 Zr1 C1 111.08(7)
O1 Zr1 C1 28.96(6)
N1 Zr1 C1 29.65(7)
N2 Zr1 C1 94.66(7)
N3 Zr1 C1 156.17(7)
N4 Zr1 C39 102.40(9)
O3 Zr1 C39 28.82(7)
O2 Zr1 C39 114.31(7)
O1 Zr1 C39 160.24(7)
N1 Zr1 C39 102.55(7)
N2 Zr1 C39 96.53(7)
N3 Zr1 C39 29.11(7)
C1 Zr1 C39 132.20(8)
N4 Zr1 C20 122.29(8)
O3 Zr1 C20 112.33(7)
O2 Zr1 C20 28.99(7)
O1 Zr1 C20 81.30(7)
N1 Zr1 C20 121.63(7)
N2 Zr1 C20 29.28(7)
N3 Zr1 C20 98.46(7)
C1 Zr1 C20 104.17(7)
C39 Zr1 C20 108.03(8)

loop_
_geom_bond_atom_site_label_1
_geom_bond_atom_site_label_2
_geom_bond_distance
C1 O1 1.294(3)
C1 N1 1.316(3)
C1 C2 1.490(3)
C1 Zr1 2.659(2)
C2 C3 1.378(3)
C2 C7 1.393(3)
C3 C4 1.383(4)
C3 H3 0.9500
C4 C5 1.376(4)
C4 H4 0.9500
C5 C6 1.372(4)
C5 H5 0.9500
C6 C7 1.389(3)
C6 H6 0.9500
C7 H7 0.9500
C8 C9 1.397(4)
C8 C16 1.403(4)
C8 N1 1.431(3)
C9 C13 1.393(4)
C9 C10 1.521(4)
C10 C12 1.527(4)
C10 C11 1.527(4)
C10 H10 1.0000
C11 H11A 0.9800
C11 H11B 0.9800
C11 H11C 0.9800
C12 H12A 0.9800
C12 H12B 0.9800
C12 H12C 0.9800
C13 C14 1.364(4)
C13 H13 0.9500
C14 C15 1.379(4)
C14 H14 0.9500
C15 C16 1.384(4)
C15 H15 0.9500
C16 C17 1.519(4)
C17 C19 1.522(4)
C17 C18 1.528(4)
C17 H17 1.0000
C18 H18A 0.9800
C18 H18B 0.9800
C18 H18C 0.9800
C19 H19A 0.9800
C19 H19B 0.9800
C19 H19C 0.9800
C20 N2 1.310(3)
C20 O2 1.314(3)
C20 C21 1.482(3)
C20 Zr1 2.679(3)
C21 C22 1.388(3)
C21 C26 1.398(4)
C22 C23 1.384(4)
C22 H22 0.9500
C23 C24 1.371(4)
C23 H23 0.9500
C24 C25 1.367(4)
C24 H24 0.9500
C25 C26 1.381(4)
C25 H25 0.9500
C26 H26 0.9500
C27 C35 1.404(3)
C27 C28 1.412(4)
C27 N2 1.431(3)
C28 C32 1.388(4)
C28 C29 1.521(4)
C29 C30 1.519(4)
C29 C31 1.542(4)
C29 H29 1.0000
C30 H30A 0.9800
C30 H30B 0.9800
C30 H30C 0.9800
C31 H31A 0.9800
C31 H31B 0.9800
C31 H31C 0.9800
C32 C33 1.383(4)
C32 H32 0.9500
C33 C34 1.389(4)
C33 H33 0.9500
C34 C35 1.387(4)
C34 H34 0.9500
C35 C36 1.513(4)
C36 C38 1.526(4)
C36 C37 1.527(4)
C36 H36 1.0000
C37 H37A 0.9800
C37 H37B 0.9800
C37 H37C 0.9800
C38 H38A 0.9800
C38 H38B 0.9800
C38 H38C 0.9800
C39 N3 1.302(3)
C39 O3 1.306(3)
C39 C40 1.486(4)
C39 Zr1 2.676(3)
C40 C41 1.388(4)
C40 C45 1.399(4)
C41 C42 1.373(4)
C41 H41 0.9500
C42 C43 1.389(5)
C42 H42 0.9500
C43 C44 1.369(5)
C43 H43 0.9500
C44 C45 1.391(4)
C44 H44 0.9500
C45 H45 0.9500
C46 C47 1.404(4)
C46 C54 1.407(4)
C46 N3 1.439(3)
C47 C51 1.389(4)
C47 C48 1.518(4)
C48 C49 1.531(4)
C48 C50 1.534(4)
C48 H48 1.0000
C49 H49A 0.9800
C49 H49B 0.9800
C49 H49C 0.9800
C50 H50A 0.9800
C50 H50B 0.9800
C50 H50C 0.9800
C51 C52 1.384(4)
C51 H51 0.9500
C52 C53 1.376(4)
C52 H52 0.9500
C53 C54 1.390(4)
C53 H53 0.9500
C54 C55 1.513(4)
C55 C57 1.527(4)
C55 C56 1.539(4)
C55 H55 1.0000
C56 H56A 0.9800
C56 H56B 0.9800
C56 H56C 0.9800
C57 H57A 0.9800
C57 H57B 0.9800
C57 H57C 0.9800
C58 C63 1.395(3)
C58 C59 1.397(4)
C58 N4 1.400(3)
C59 C60 1.385(4)
C59 H59 0.9500
C60 C61 1.367(4)
C60 H60 0.9500
C61 C62 1.377(4)
C61 H61 0.9500
C62 C63 1.388(4)
C62 H62 0.9500
C63 H63 0.9500
C100 C105 1.343(5)
C100 C101 1.355(6)
C100 C106 1.452(6)
C101 C102 1.370(8)
C101 H101 0.9500
C102 C103 1.359(8)
C102 H102 0.9500
C103 C104 1.357(7)
C103 H103 0.9500
C104 C105 1.360(6)
C104 H104 0.9500
C105 H105 0.9500
C106 H10A 0.9800
C106 H10B 0.9800
C106 H10C 0.9800
N1 Zr1 2.269(2)
N2 Zr1 2.340(2)
N3 Zr1 2.362(2)
N4 Zr1 2.071(2)
N4 H99 0.79(2)
O1 Zr1 2.1999(16)
O2 Zr1 2.1443(16)
O3 Zr1 2.1415(17)
